data_2209317
loop_
_publ_author_name
'Jeannie Bee-Jan Teh'
'P. S. Patil'
'Hoong-Kun Fun'
'Ibrahim Abdul Razak'
'S. M. Dharmaprakash'

_publ_section_title
;
 1-(4-Chlorophenyl)-3-(2-furyl)prop-2-en-1-one
;
_journal_coeditor_code SJ2061
_journal_issue 6
_journal_name_full 'Acta Crystallographica Section E'
_journal_page_first o2261
_journal_page_last o2262
_journal_paper_doi 10.1107/S1600536806016552
_journal_volume 62
_journal_year 2006
_chemical_formula_iupac 'C13 H9 Cl O2'
_chemical_formula_moiety 'C13 H9 Cl O2'
_chemical_formula_sum 'C13 H9 Cl O2'
_chemical_formula_weight 232.65
_chemical_name_systematic
;
1-(4-Chlorophenyl)3-(2-furyl)prop-2-en-1-one
;
_space_group_IT_number 14
_symmetry_cell_setting monoclinic
_symmetry_space_group_name_Hall '-P 2ybc'
_symmetry_space_group_name_H-M 'P 1 21/c 1'
_atom_sites_solution_hydrogens geom
_atom_sites_solution_primary direct
_atom_sites_solution_secondary difmap
_audit_creation_method SHELXL-97
_cell_angle_alpha 90.00
_cell_angle_beta 98.4560(10)
_cell_angle_gamma 90.00
_cell_formula_units_Z 4
_cell_length_a 13.7630(2)
_cell_length_b 13.6545(2)
_cell_length_c 5.72630(10)
_cell_measurement_reflns_used 5657
_cell_measurement_temperature 100.00(10)
_cell_measurement_theta_max 35.33
_cell_measurement_theta_min 1.50
_cell_volume 1064.43(3)
_computing_cell_refinement APEX2
_computing_data_collection 'APEX2 (Bruker, 2005)'
_computing_data_reduction 'SAINT (Bruker, 2005)'
_computing_molecular_graphics SHELXTL
_computing_publication_material 'SHELXTL, PARST (Nardelli, 1995) and PLATON (Spek, 2003)'
_computing_structure_refinement SHELXTL
_computing_structure_solution 'SHELXTL (Sheldrick, 1998)'
_diffrn_ambient_temperature 297(2)
_diffrn_detector_area_resol_mean 8.33
_diffrn_measured_fraction_theta_full 0.999
_diffrn_measured_fraction_theta_max 0.999
_diffrn_measurement_device_type 'Bruker SMART APEX2 CCD area-detector'
_diffrn_measurement_method \w
_diffrn_radiation_monochromator graphite
_diffrn_radiation_source 'fine-focus sealed tube'
_diffrn_radiation_type MoK\a
_diffrn_radiation_wavelength 0.71073
_diffrn_reflns_av_R_equivalents 0.0345
_diffrn_reflns_av_sigmaI/netI 0.0362
_diffrn_reflns_limit_h_max 22
_diffrn_reflns_limit_h_min -18
_diffrn_reflns_limit_k_max 16
_diffrn_reflns_limit_k_min -22
_diffrn_reflns_limit_l_max 9
_diffrn_reflns_limit_l_min -9
_diffrn_reflns_number 20578
_diffrn_reflns_theta_full 35.33
_diffrn_reflns_theta_max 35.33
_diffrn_reflns_theta_min 1.50
_diffrn_standards_number 0
_exptl_absorpt_coefficient_mu 0.338
_exptl_absorpt_correction_T_max 0.9574
_exptl_absorpt_correction_T_min 0.8614
_exptl_absorpt_correction_type multi-scan
_exptl_absorpt_process_details '(SADABS; Bruker, 2005)'
_exptl_crystal_colour Yellow
_exptl_crystal_density_diffrn 1.452
_exptl_crystal_density_method 'not measured'
_exptl_crystal_description Block
_exptl_crystal_F_000 480
_exptl_crystal_size_max 0.32
_exptl_crystal_size_mid 0.17
_exptl_crystal_size_min 0.13
_refine_diff_density_max 0.979
_refine_diff_density_min -0.633
_refine_ls_extinction_method none
_refine_ls_goodness_of_fit_ref 1.070
_refine_ls_hydrogen_treatment constr
_refine_ls_matrix_type full
_refine_ls_number_parameters 145
_refine_ls_number_reflns 4798
_refine_ls_number_restraints 0
_refine_ls_restrained_S_all 1.070
_refine_ls_R_factor_all 0.0773
_refine_ls_R_factor_gt 0.0542
_refine_ls_shift/su_max 0.000
_refine_ls_shift/su_mean 0.000
_refine_ls_structure_factor_coef Fsqd
_refine_ls_weighting_details 'calc w=1/[\s^2^(Fo^2^)+(0.0886P)^2^+0.4694P] where P=(Fo^2^+2Fc^2^)/3'
_refine_ls_weighting_scheme calc
_refine_ls_wR_factor_gt 0.1565
_refine_ls_wR_factor_ref 0.1771
_reflns_number_gt 3444
_reflns_number_total 4798
_reflns_threshold_expression I>2\s(I)
_cod_data_source_file sj2061.cif
_cod_data_source_block I
_cod_depositor_comments
;
The following automatic conversions were performed:
'_symmetry_cell_setting' value 'Monoclinic' changed to 'monoclinic'
according to '/home/saulius/struct/CIF-dictionaries/cif_core.dic'
dictionary named 'cif_core.dic' version 2.4.1 from 2010-06-29.

Automatic conversion script
Id: cif_fix_enum 1527 2010-12-29 10:47:43Z saulius 

The following automatic conversions were performed:

'_symmetry_cell_setting' value 'Monoclinic' changed to 'monoclinic'
according to /home/saulius/struct/CIF-dictionaries/cif_core.dic
dictionary named 'cif_core.dic' version 2.4.1 from 2010-06-29.

Automatic conversion script
Id: cif_fix_values 1715 2011-07-08 13:25:40Z adriana 
;
_cod_original_sg_symbol_H-M 'P 21/c'
_cod_database_code 2209317
_cod_database_fobs_code 2209317

loop_
_symmetry_equiv_pos_as_xyz
'x, y, z'
'-x, y+1/2, -z+1/2'
'-x, -y, -z'
'x, -y-1/2, z-1/2'

loop_
_atom_site_type_symbol
_atom_site_label
_atom_site_fract_x
_atom_site_fract_y
_atom_site_fract_z
_atom_site_U_iso_or_equiv
_atom_site_adp_type
_atom_site_calc_flag
_atom_site_refinement_flags
_atom_site_occupancy
Cl Cl1 0.07822(3) 0.37935(3) 0.63022(7) 0.02906(12) Uani d . 1
O O1 0.75515(9) 0.34264(10) 1.0719(2) 0.0301(3) Uani d . 1
O O2 0.52169(9) 0.37655(10) 0.29700(19) 0.0262(3) Uani d . 1
C C1 0.84992(12) 0.34585(13) 1.1946(3) 0.0249(3) Uani d . 1
H H1A 0.8689 0.3241 1.3485 0.030 Uiso calc R 1
C C2 0.90993(12) 0.38551(13) 1.0548(3) 0.0270(3) Uani d . 1
H H2A 0.9770 0.3964 1.0941 0.032 Uiso calc R 1
C C3 0.85179(12) 0.40747(13) 0.8375(3) 0.0242(3) Uani d . 1
H H3A 0.8735 0.4352 0.7061 0.029 Uiso calc R 1
C C4 0.75888(12) 0.38088(12) 0.8554(3) 0.0257(3) Uani d . 1
C C5 0.67503(11) 0.38800(11) 0.6759(3) 0.0208(3) Uani d . 1
H H5A 0.6863 0.4064 0.5259 0.025 Uiso calc R 1
C C6 0.58144(11) 0.37044(11) 0.7051(3) 0.0203(3) Uani d . 1
H H6A 0.5662 0.3557 0.8540 0.024 Uiso calc R 1
C C7 0.50308(11) 0.37465(10) 0.4996(2) 0.0192(3) Uani d . 1
C C8 0.39816(10) 0.37579(10) 0.5413(2) 0.0169(2) Uani d . 1
C C9 0.32641(10) 0.34314(11) 0.3591(2) 0.0186(2) Uani d . 1
H H9A 0.3451 0.3202 0.2193 0.022 Uiso calc R 1
C C10 0.22773(11) 0.34468(11) 0.3849(2) 0.0205(3) Uani d . 1
H H10A 0.1802 0.3221 0.2647 0.025 Uiso calc R 1
C C11 0.20134(10) 0.38052(11) 0.5936(3) 0.0191(2) Uani d . 1
C C12 0.27086(10) 0.41533(11) 0.7755(2) 0.0191(2) Uani d . 1
H H12A 0.2515 0.4409 0.9121 0.023 Uiso calc R 1
C C13 0.36984(10) 0.41137(11) 0.7502(2) 0.0185(2) Uani d . 1
H H13A 0.4173 0.4324 0.8725 0.022 Uiso calc R 1

loop_
_atom_site_aniso_label
_atom_site_aniso_U_11
_atom_site_aniso_U_22
_atom_site_aniso_U_33
_atom_site_aniso_U_12
_atom_site_aniso_U_13
_atom_site_aniso_U_23
Cl1 0.01762(17) 0.0396(2) 0.0302(2) 0.00236(14) 0.00423(13) -0.00425(15)
O1 0.0243(5) 0.0320(7) 0.0331(6) -0.0002(5) 0.0018(4) 0.0010(5)
O2 0.0239(5) 0.0391(7) 0.0165(5) 0.0002(4) 0.0061(4) 0.0015(4)
C1 0.0245(7) 0.0284(7) 0.0210(6) -0.0011(6) 0.0011(5) -0.0001(5)
C2 0.0211(7) 0.0330(8) 0.0272(7) 0.0029(6) 0.0043(5) 0.0032(6)
C3 0.0239(6) 0.0335(8) 0.0159(6) 0.0096(6) 0.0055(5) 0.0049(5)
C4 0.0243(7) 0.0266(7) 0.0246(7) 0.0092(5) -0.0021(5) -0.0039(5)
C5 0.0192(6) 0.0245(7) 0.0190(6) 0.0043(5) 0.0031(5) 0.0026(5)
C6 0.0202(6) 0.0244(7) 0.0165(5) 0.0005(5) 0.0036(4) 0.0023(5)
C7 0.0200(6) 0.0207(6) 0.0172(6) -0.0010(5) 0.0037(4) 0.0009(4)
C8 0.0186(6) 0.0178(6) 0.0144(5) 0.0004(4) 0.0030(4) 0.0012(4)
C9 0.0211(6) 0.0197(6) 0.0146(5) 0.0026(5) 0.0015(4) -0.0014(4)
C10 0.0212(6) 0.0225(7) 0.0171(6) 0.0020(5) 0.0003(4) -0.0021(5)
C11 0.0179(6) 0.0209(6) 0.0185(6) 0.0018(5) 0.0028(4) 0.0009(5)
C12 0.0214(6) 0.0212(6) 0.0152(5) 0.0013(5) 0.0041(4) -0.0009(4)
C13 0.0206(6) 0.0204(6) 0.0144(5) -0.0009(5) 0.0023(4) -0.0013(4)

loop_
_atom_type_symbol
_atom_type_description
_atom_type_scat_dispersion_real
_atom_type_scat_dispersion_imag
_atom_type_scat_source
C C 0.0033 0.0016 'International Tables Vol C Tables 4.2.6.8 and 6.1.1.4'
H H 0.0000 0.0000 'International Tables Vol C Tables 4.2.6.8 and 6.1.1.4'
O O 0.0106 0.0060 'International Tables Vol C Tables 4.2.6.8 and 6.1.1.4'
Cl Cl 0.1484 0.1585 'International Tables Vol C Tables 4.2.6.8 and 6.1.1.4'

loop_
_geom_angle_atom_site_label_1
_geom_angle_atom_site_label_2
_geom_angle_atom_site_label_3
_geom_angle
C4 O1 C1 106.98(13)
C2 C1 O1 108.95(14)
C2 C1 H1A 125.5
O1 C1 H1A 125.5
C1 C2 C3 107.01(15)
C1 C2 H2A 126.5
C3 C2 H2A 126.5
C4 C3 C2 107.32(14)
C4 C3 H3A 126.3
C2 C3 H3A 126.3
C3 C4 O1 109.74(13)
C3 C4 C5 126.95(16)
O1 C4 C5 123.28(15)
C6 C5 C4 125.80(14)
C6 C5 H5A 117.1
C4 C5 H5A 117.1
C5 C6 C7 119.70(13)
C5 C6 H6A 120.1
C7 C6 H6A 120.1
O2 C7 C6 121.73(14)
O2 C7 C8 119.43(13)
C6 C7 C8 118.83(12)
C13 C8 C9 119.56(13)
C13 C8 C7 122.42(12)
C9 C8 C7 117.97(12)
C10 C9 C8 120.66(12)
C10 C9 H9A 119.7
C8 C9 H9A 119.7
C9 C10 C11 118.76(13)
C9 C10 H10A 120.6
C11 C10 H10A 120.6
C10 C11 C12 121.81(13)
C10 C11 Cl1 118.94(11)
C12 C11 Cl1 119.23(11)
C11 C12 C13 118.99(12)
C11 C12 H12A 120.5
C13 C12 H12A 120.5
C12 C13 C8 120.18(12)
C12 C13 H13A 119.9
C8 C13 H13A 119.9

loop_
_geom_bond_atom_site_label_1
_geom_bond_atom_site_label_2
_geom_bond_distance
Cl1 C11 1.7379(15)
O1 C4 1.353(2)
O1 C1 1.388(2)
O2 C7 1.2247(18)
C1 C2 1.346(2)
C1 H1A 0.9300
C2 C3 1.409(2)
C2 H2A 0.9300
C3 C4 1.348(2)
C3 H3A 0.9300
C4 C5 1.431(2)
C5 C6 1.344(2)
C5 H5A 0.9300
C6 C7 1.476(2)
C6 H6A 0.9300
C7 C8 1.498(2)
C8 C13 1.3986(19)
C8 C9 1.3997(19)
C9 C10 1.388(2)
C9 H9A 0.9300
C10 C11 1.388(2)
C10 H10A 0.9300
C11 C12 1.391(2)
C12 C13 1.392(2)
C12 H12A 0.9300
C13 H13A 0.9300

loop_
_geom_hbond_atom_site_label_D
_geom_hbond_atom_site_label_H
_geom_hbond_atom_site_label_A
_geom_hbond_site_symmetry_A
_geom_hbond_distance_DH
_geom_hbond_distance_HA
_geom_hbond_distance_DA
_geom_hbond_angle_DHA
_geom_hbond_publ_flag
C5 H5A O2 1_555 0.93 2.4786 2.800(2) 100 y
C12 H12A Cg1 3_667 0.93 2.8275 3.499(2) 130 y

loop_
_geom_torsion_atom_site_label_1
_geom_torsion_atom_site_label_2
_geom_torsion_atom_site_label_3
_geom_torsion_atom_site_label_4
_geom_torsion
C4 O1 C1 C2 0.10(19)
O1 C1 C2 C3 -0.3(2)
C1 C2 C3 C4 0.5(2)
C2 C3 C4 O1 -0.40(19)
C2 C3 C4 C5 -178.80(16)
C1 O1 C4 C3 0.20(18)
C1 O1 C4 C5 178.67(15)
C3 C4 C5 C6 -172.73(17)
O1 C4 C5 C6 9.1(3)
C4 C5 C6 C7 -176.10(15)
C5 C6 C7 O2 13.1(2)
C5 C6 C7 C8 -167.39(14)
O2 C7 C8 C13 -154.39(15)
C6 C7 C8 C13 26.1(2)
O2 C7 C8 C9 23.2(2)
C6 C7 C8 C9 -156.30(13)
C13 C8 C9 C10 -0.8(2)
C7 C8 C9 C10 -178.42(13)
C8 C9 C10 C11 0.9(2)
C9 C10 C11 C12 0.4(2)
C9 C10 C11 Cl1 -178.17(11)
C10 C11 C12 C13 -1.9(2)
Cl1 C11 C12 C13 176.68(11)
C11 C12 C13 C8 2.1(2)
C9 C8 C13 C12 -0.7(2)
C7 C8 C13 C12 176.81(13)

loop_
_cod_related_entry_id
_cod_related_entry_database
_cod_related_entry_code
1 ChemSpider 11878043
